data_7241439
loop_
_publ_author_name
'Sava, Alexandru'
'Kegyes, Krisztina T.'
'Popu\,s, Bianca T.'
'Dan, Bernadette C.'
'Silvestru, Cristian'
'Ra\,t, Ciprian I.'

_publ_section_title
;
 Halogen bonding between entirely negative fluorine atoms? Evidence from
 the crystal packing of some gold(i) and gold(iii) complexes with
 extensively fluorinated m-terphenyl ligands and triphenylphosphane
;
_journal_name_full CrystEngComm
_journal_paper_doi 10.1039/D0CE00671H
_journal_year 2020
_chemical_formula_sum 'C37 H16 Au Cl5 F13 P'
_chemical_formula_weight 1112.68
_space_group_crystal_system monoclinic
_space_group_IT_number 14
_space_group_name_Hall '-P 2yn'
_space_group_name_H-M_alt 'P 1 21/n 1'
_atom_sites_solution_hydrogens geom
_audit_creation_method SHELXL-2018/3
_audit_update_record
;
2020-02-04 deposited with the CCDC.	2020-11-25 downloaded from the CCDC.
;
_cell_angle_alpha 90
_cell_angle_beta 96.950(4)
_cell_angle_gamma 90
_cell_formula_units_Z 4
_cell_length_a 10.3840(4)
_cell_length_b 15.1675(6)
_cell_length_c 24.3914(10)
_cell_measurement_reflns_used 6496
_cell_measurement_temperature 200.1(3)
_cell_measurement_theta_max 30.6920
_cell_measurement_theta_min 2.0790
_cell_volume 3813.4(3)
_computing_structure_refinement 'SHELXL-2018/3 (Sheldrick, 2018)'
_diffrn_ambient_temperature 200(2)
_diffrn_measured_fraction_theta_full 1.000
_diffrn_measured_fraction_theta_max 1.000
_diffrn_measurement_device_type 'Xcalibur, Eos'
_diffrn_radiation_type MoK\a
_diffrn_radiation_wavelength 0.71073
_diffrn_reflns_av_R_equivalents 0.0421
_diffrn_reflns_av_unetI/netI 0.0536
_diffrn_reflns_Laue_measured_fraction_full 1.000
_diffrn_reflns_Laue_measured_fraction_max 1.000
_diffrn_reflns_limit_h_max 12
_diffrn_reflns_limit_h_min -6
_diffrn_reflns_limit_k_max 18
_diffrn_reflns_limit_k_min -18
_diffrn_reflns_limit_l_max 29
_diffrn_reflns_limit_l_min -28
_diffrn_reflns_number 16225
_diffrn_reflns_point_group_measured_fraction_full 1.000
_diffrn_reflns_point_group_measured_fraction_max 1.000
_diffrn_reflns_theta_full 25.150
_diffrn_reflns_theta_max 25.150
_diffrn_reflns_theta_min 1.682
_diffrn_source 'fine-focus sealed X-ray tube'
_exptl_absorpt_coefficient_mu 4.343
_exptl_absorpt_correction_T_max 1.00000
_exptl_absorpt_correction_T_min 0.21709
_exptl_absorpt_correction_type multi-scan
_exptl_absorpt_process_details
;
CrysAlisPro 1.171.38.46 (Rigaku Oxford Diffraction, 2015)
Empirical absorption correction using spherical harmonics,
 implemented in SCALE3 ABSPACK scaling algorithm.
;
_exptl_crystal_colour 'clear dark colourless'
_exptl_crystal_density_diffrn 1.938
_exptl_crystal_description plate
_exptl_crystal_F_000 2136
_exptl_crystal_size_max 0.300
_exptl_crystal_size_mid 0.200
_exptl_crystal_size_min 0.040
_refine_diff_density_max 0.971
_refine_diff_density_min -1.335
_refine_diff_density_rms 0.156
_refine_ls_extinction_method none
_refine_ls_goodness_of_fit_ref 1.035
_refine_ls_hydrogen_treatment constr
_refine_ls_matrix_type full
_refine_ls_number_parameters 514
_refine_ls_number_reflns 6834
_refine_ls_number_restraints 0
_refine_ls_restrained_S_all 1.035
_refine_ls_R_factor_all 0.0474
_refine_ls_R_factor_gt 0.0355
_refine_ls_shift/su_max 0.001
_refine_ls_shift/su_mean 0.000
_refine_ls_structure_factor_coef Fsqd
_refine_ls_weighting_details 'w=1/[\s^2^(Fo^2^)+(0.0223P)^2^+5.6076P] where P=(Fo^2^+2Fc^2^)/3'
_refine_ls_weighting_scheme calc
_refine_ls_wR_factor_gt 0.0694
_refine_ls_wR_factor_ref 0.0733
_reflns_Friedel_coverage 0.000
_reflns_number_gt 5806
_reflns_number_total 6834
_reflns_threshold_expression 'I > 2\s(I)'
_cod_data_source_file d0ce00671h2.cif
_cod_data_source_block shI_3642_CrSi
_cod_original_sg_symbol_H-M 'P 21/n'
_cod_database_code 7241439
_shelx_shelxl_version_number 2018/3
_shelx_space_group_comment
;
The symmetry employed for this shelxl refinement is uniquely defined
by the following loop, which should always be used as a source of
symmetry information in preference to the above space-group names.
They are only intended as comments.
;
_shelx_estimated_absorpt_t_min 0.356
_shelx_estimated_absorpt_t_max 0.845

loop_
_space_group_symop_operation_xyz
'x, y, z'
'-x+1/2, y+1/2, -z+1/2'
'-x, -y, -z'
'x-1/2, -y-1/2, z-1/2'

loop_
_atom_site_label
_atom_site_type_symbol
_atom_site_fract_x
_atom_site_fract_y
_atom_site_fract_z
_atom_site_U_iso_or_equiv
_atom_site_adp_type
_atom_site_occupancy
_atom_site_site_symmetry_order
_atom_site_calc_flag
_atom_site_refinement_flags_posn
_atom_site_refinement_flags_adp
_atom_site_refinement_flags_occupancy
_atom_site_disorder_assembly
_atom_site_disorder_group
Au1 Au 0.53724(2) 0.33942(2) 0.24621(2) 0.01998(7) Uani 1 1 d . . . . .
Cl1 Cl 0.37553(13) 0.23997(8) 0.21205(6) 0.0338(3) Uani 1 1 d . . . . .
Cl2 Cl 0.69126(13) 0.24666(8) 0.21492(6) 0.0367(3) Uani 1 1 d . . . . .
Cl3 Cl 0.1805(3) 0.29491(19) 0.55803(12) 0.1098(9) Uani 1 1 d . . . . .
Cl4 Cl -0.0485(3) 0.18798(14) 0.54818(12) 0.1087(10) Uani 1 1 d . . . . .
Cl5 Cl -0.0666(2) 0.37059(14) 0.52019(10) 0.0814(7) Uani 1 1 d . . . . .
P1 P 0.37043(13) 0.43046(8) 0.26775(5) 0.0212(3) Uani 1 1 d . . . . .
F1 F 0.5509(3) 0.5655(2) 0.18207(13) 0.0411(8) Uani 1 1 d . . . . .
F2 F 0.5136(4) 0.5770(3) 0.07270(16) 0.0670(12) Uani 1 1 d . . . . .
F3 F 0.6730(5) 0.4883(3) 0.01085(15) 0.0750(13) Uani 1 1 d . . . . .
F4 F 0.8706(4) 0.3897(3) 0.06057(16) 0.0641(11) Uani 1 1 d . . . . .
F5 F 0.9088(3) 0.3786(2) 0.17064(14) 0.0422(8) Uani 1 1 d . . . . .
F6 F 0.6076(3) 0.49578(18) 0.41958(13) 0.0381(8) Uani 1 1 d . . . . .
F7 F 0.4988(4) 0.4030(2) 0.49563(14) 0.0568(10) Uani 1 1 d . . . . .
F8 F 0.5139(4) 0.2246(2) 0.49703(15) 0.0586(11) Uani 1 1 d . . . . .
F9 F 0.6375(4) 0.13951(19) 0.42095(16) 0.0523(10) Uani 1 1 d . . . . .
F10 F 0.7409(3) 0.23075(19) 0.34344(14) 0.0421(9) Uani 1 1 d . . . . .
F11 F 0.9314(3) 0.56122(19) 0.22984(13) 0.0356(8) Uani 1 1 d . . . . .
F12 F 1.0113(3) 0.5622(2) 0.33898(14) 0.0406(8) Uani 1 1 d . . . . .
F13 F 0.8814(3) 0.4686(2) 0.40767(13) 0.0403(8) Uani 1 1 d . . . . .
C1 C 0.4057(5) 0.5240(3) 0.3135(2) 0.0220(11) Uani 1 1 d . . . . .
C2 C 0.5040(5) 0.5835(3) 0.3038(2) 0.0268(12) Uani 1 1 d . . . . .
H2 H 0.559737 0.571013 0.276608 0.032 Uiso 1 1 calc R U . . .
C3 C 0.5187(6) 0.6610(3) 0.3345(2) 0.0346(13) Uani 1 1 d . . . . .
H3 H 0.585443 0.701425 0.328465 0.042 Uiso 1 1 calc R U . . .
C4 C 0.4381(6) 0.6794(3) 0.3733(2) 0.0355(14) Uani 1 1 d . . . . .
H4 H 0.448402 0.732931 0.393631 0.043 Uiso 1 1 calc R U . . .
C5 C 0.3424(6) 0.6214(4) 0.3831(2) 0.0358(14) Uani 1 1 d . . . . .
H5 H 0.287611 0.634553 0.410533 0.043 Uiso 1 1 calc R U . . .
C6 C 0.3250(5) 0.5435(3) 0.3533(2) 0.0276(12) Uani 1 1 d . . . . .
H6 H 0.258083 0.503705 0.360011 0.033 Uiso 1 1 calc R U . . .
C7 C 0.2536(5) 0.3657(3) 0.3000(2) 0.0272(12) Uani 1 1 d . . . . .
C8 C 0.2880(6) 0.3299(4) 0.3511(3) 0.0446(16) Uani 1 1 d . . . . .
H8 H 0.374150 0.336696 0.368653 0.053 Uiso 1 1 calc R U . . .
C9 C 0.1984(7) 0.2838(4) 0.3773(3) 0.0546(19) Uani 1 1 d . . . . .
H9 H 0.222192 0.260906 0.413307 0.065 Uiso 1 1 calc R U . . .
C10 C 0.0747(6) 0.2710(4) 0.3513(3) 0.0433(16) Uani 1 1 d . . . . .
H10 H 0.013051 0.239325 0.369353 0.052 Uiso 1 1 calc R U . . .
C11 C 0.0403(6) 0.3041(4) 0.2989(3) 0.0424(16) Uani 1 1 d . . . . .
H11 H -0.044462 0.294053 0.280595 0.051 Uiso 1 1 calc R U . . .
C12 C 0.1288(5) 0.3519(3) 0.2730(2) 0.0336(13) Uani 1 1 d . . . . .
H12 H 0.104842 0.375315 0.237064 0.040 Uiso 1 1 calc R U . . .
C13 C 0.2892(5) 0.4766(3) 0.2042(2) 0.0252(12) Uani 1 1 d . . . . .
C14 C 0.2899(6) 0.4349(4) 0.1538(2) 0.0403(15) Uani 1 1 d . . . . .
H14 H 0.337313 0.381715 0.151584 0.048 Uiso 1 1 calc R U . . .
C15 C 0.2225(7) 0.4700(4) 0.1070(3) 0.0545(19) Uani 1 1 d . . . . .
H15 H 0.222882 0.440868 0.072512 0.065 Uiso 1 1 calc R U . . .
C16 C 0.1547(6) 0.5470(4) 0.1100(3) 0.0522(18) Uani 1 1 d . . . . .
H16 H 0.108282 0.571234 0.077556 0.063 Uiso 1 1 calc R U . . .
C17 C 0.1535(6) 0.5892(4) 0.1594(3) 0.0461(17) Uani 1 1 d . . . . .
H17 H 0.105920 0.642400 0.161365 0.055 Uiso 1 1 calc R U . . .
C18 C 0.2212(5) 0.5545(3) 0.2063(2) 0.0353(14) Uani 1 1 d . . . . .
H18 H 0.221260 0.584353 0.240525 0.042 Uiso 1 1 calc R U . . .
C19 C 0.6878(5) 0.4182(3) 0.2774(2) 0.0197(11) Uani 1 1 d . . . . .
C20 C 0.7570(5) 0.4663(3) 0.2417(2) 0.0201(11) Uani 1 1 d . . . . .
C21 C 0.8640(5) 0.5155(3) 0.2638(2) 0.0273(12) Uani 1 1 d . . . . .
C22 C 0.9052(5) 0.5173(3) 0.3194(2) 0.0286(12) Uani 1 1 d . . . . .
C23 C 0.8381(5) 0.4685(3) 0.3535(2) 0.0279(12) Uani 1 1 d . . . . .
C24 C 0.7297(5) 0.4183(3) 0.3345(2) 0.0221(11) Uani 1 1 d . . . . .
C25 C 0.7265(5) 0.4673(3) 0.1802(2) 0.0235(11) Uani 1 1 d . . . . .
C26 C 0.6278(5) 0.5185(3) 0.1530(2) 0.0297(13) Uani 1 1 d . . . . .
C27 C 0.6082(6) 0.5252(4) 0.0968(2) 0.0402(15) Uani 1 1 d . . . . .
C28 C 0.6901(7) 0.4809(4) 0.0661(2) 0.0460(17) Uani 1 1 d . . . . .
C29 C 0.7902(6) 0.4306(4) 0.0912(3) 0.0434(16) Uani 1 1 d . . . . .
C30 C 0.8082(5) 0.4254(3) 0.1477(2) 0.0312(13) Uani 1 1 d . . . . .
C31 C 0.6686(5) 0.3669(3) 0.3762(2) 0.0229(11) Uani 1 1 d . . . . .
C32 C 0.6113(5) 0.4073(3) 0.4177(2) 0.0270(12) Uani 1 1 d . . . . .
C33 C 0.5587(6) 0.3613(4) 0.4578(2) 0.0341(13) Uani 1 1 d . . . . .
C34 C 0.5649(6) 0.2707(4) 0.4585(2) 0.0379(14) Uani 1 1 d . . . . .
C35 C 0.6259(6) 0.2283(3) 0.4192(2) 0.0327(13) Uani 1 1 d . . . . .
C36 C 0.6766(5) 0.2750(3) 0.3791(2) 0.0262(12) Uani 1 1 d . . . . .
C37 C 0.0149(8) 0.2925(4) 0.5631(3) 0.059(2) Uani 1 1 d . . . . .
H37 H 0.001980 0.307176 0.602020 0.070 Uiso 1 1 calc R U . . .

loop_
_atom_site_aniso_label
_atom_site_aniso_U_11
_atom_site_aniso_U_22
_atom_site_aniso_U_33
_atom_site_aniso_U_23
_atom_site_aniso_U_13
_atom_site_aniso_U_12
Au1 0.01870(10) 0.01757(10) 0.02409(11) -0.00135(8) 0.00438(8) -0.00082(8)
Cl1 0.0275(7) 0.0252(6) 0.0480(9) -0.0096(6) 0.0017(7) -0.0067(6)
Cl2 0.0296(7) 0.0269(7) 0.0558(9) -0.0113(6) 0.0146(7) 0.0027(6)
Cl3 0.0742(16) 0.138(2) 0.115(2) 0.0442(18) 0.0035(16) 0.0106(16)
Cl4 0.156(3) 0.0582(12) 0.115(2) -0.0131(13) 0.030(2) -0.0222(15)
Cl5 0.0803(15) 0.0813(13) 0.0796(15) 0.0292(12) -0.0030(13) 0.0039(12)
P1 0.0191(7) 0.0211(6) 0.0238(7) 0.0005(5) 0.0043(6) 0.0010(6)
F1 0.0378(19) 0.0484(19) 0.038(2) 0.0084(16) 0.0100(16) 0.0180(17)
F2 0.068(3) 0.087(3) 0.042(2) 0.020(2) -0.010(2) 0.017(2)
F3 0.094(3) 0.109(3) 0.0227(19) -0.002(2) 0.009(2) -0.013(3)
F4 0.073(3) 0.080(3) 0.045(2) -0.025(2) 0.033(2) -0.002(2)
F5 0.0358(19) 0.0446(19) 0.048(2) -0.0036(16) 0.0133(17) 0.0126(16)
F6 0.057(2) 0.0269(16) 0.0318(18) -0.0007(13) 0.0103(17) 0.0069(16)
F7 0.080(3) 0.060(2) 0.036(2) 0.0018(18) 0.031(2) 0.007(2)
F8 0.078(3) 0.058(2) 0.045(2) 0.0169(18) 0.028(2) -0.014(2)
F9 0.066(3) 0.0253(16) 0.069(3) 0.0117(16) 0.019(2) -0.0051(17)
F10 0.050(2) 0.0286(16) 0.052(2) 0.0006(15) 0.0224(19) 0.0064(16)
F11 0.0347(18) 0.0365(17) 0.0379(19) 0.0042(15) 0.0135(16) -0.0140(15)
F12 0.0296(18) 0.0447(18) 0.046(2) -0.0029(16) -0.0032(16) -0.0209(16)
F13 0.044(2) 0.0485(19) 0.0266(18) 0.0062(15) -0.0046(16) -0.0148(17)
C1 0.019(3) 0.021(2) 0.025(3) -0.003(2) 0.001(2) 0.001(2)
C2 0.030(3) 0.027(3) 0.026(3) 0.000(2) 0.011(2) 0.004(2)
C3 0.041(3) 0.022(3) 0.042(3) -0.001(3) 0.006(3) -0.005(3)
C4 0.044(4) 0.026(3) 0.035(3) -0.014(2) 0.001(3) -0.001(3)
C5 0.033(3) 0.045(3) 0.030(3) -0.011(3) 0.007(3) 0.010(3)
C6 0.019(3) 0.034(3) 0.030(3) -0.005(2) 0.003(2) -0.001(2)
C7 0.024(3) 0.024(3) 0.034(3) -0.001(2) 0.008(3) 0.001(2)
C8 0.030(3) 0.055(4) 0.049(4) 0.014(3) 0.005(3) -0.010(3)
C9 0.052(4) 0.062(4) 0.049(4) 0.027(4) 0.008(4) -0.014(4)
C10 0.039(4) 0.038(3) 0.058(4) 0.004(3) 0.022(3) -0.009(3)
C11 0.022(3) 0.043(3) 0.062(5) -0.004(3) 0.008(3) -0.008(3)
C12 0.025(3) 0.036(3) 0.039(3) -0.004(3) 0.005(3) 0.000(3)
C13 0.022(3) 0.025(3) 0.028(3) 0.001(2) 0.003(2) 0.004(2)
C14 0.051(4) 0.041(3) 0.027(3) -0.001(3) 0.000(3) 0.020(3)
C15 0.064(5) 0.068(5) 0.031(4) 0.001(3) 0.003(3) 0.024(4)
C16 0.047(4) 0.071(5) 0.038(4) 0.022(3) 0.001(3) 0.023(4)
C17 0.045(4) 0.044(3) 0.049(4) 0.013(3) 0.006(3) 0.021(3)
C18 0.032(3) 0.035(3) 0.039(4) 0.000(3) 0.005(3) 0.009(3)
C19 0.015(2) 0.012(2) 0.031(3) -0.001(2) 0.002(2) 0.004(2)
C20 0.021(3) 0.017(2) 0.024(3) -0.004(2) 0.007(2) 0.003(2)
C21 0.025(3) 0.020(2) 0.039(3) 0.005(2) 0.009(3) -0.001(2)
C22 0.023(3) 0.025(3) 0.037(3) -0.005(2) -0.001(3) -0.006(2)
C23 0.025(3) 0.032(3) 0.026(3) -0.001(2) 0.000(2) 0.000(2)
C24 0.021(3) 0.019(2) 0.028(3) 0.003(2) 0.007(2) -0.001(2)
C25 0.027(3) 0.018(2) 0.027(3) -0.001(2) 0.009(2) -0.004(2)
C26 0.027(3) 0.030(3) 0.033(3) 0.004(2) 0.009(3) -0.006(3)
C27 0.045(4) 0.044(3) 0.030(3) 0.007(3) -0.001(3) -0.004(3)
C28 0.063(5) 0.054(4) 0.022(3) -0.004(3) 0.008(3) -0.021(4)
C29 0.048(4) 0.041(3) 0.044(4) -0.012(3) 0.020(3) -0.007(3)
C30 0.029(3) 0.028(3) 0.039(3) -0.001(3) 0.014(3) -0.004(3)
C31 0.018(3) 0.026(3) 0.024(3) 0.003(2) -0.001(2) -0.003(2)
C32 0.028(3) 0.028(3) 0.024(3) 0.001(2) -0.001(2) 0.000(2)
C33 0.044(4) 0.041(3) 0.019(3) -0.001(2) 0.011(3) 0.003(3)
C34 0.040(3) 0.046(3) 0.029(3) 0.012(3) 0.004(3) -0.009(3)
C35 0.034(3) 0.025(3) 0.039(3) 0.006(2) 0.004(3) -0.004(3)
C36 0.020(3) 0.028(3) 0.030(3) 0.001(2) 0.004(2) -0.002(2)
C37 0.081(6) 0.046(4) 0.049(4) -0.003(3) 0.009(4) 0.000(4)

loop_
_atom_type_symbol
_atom_type_description
_atom_type_scat_dispersion_real
_atom_type_scat_dispersion_imag
_atom_type_scat_source
C C 0.0033 0.0016 'International Tables Vol C Tables 4.2.6.8 and 6.1.1.4'
H H 0.0000 0.0000 'International Tables Vol C Tables 4.2.6.8 and 6.1.1.4'
Au Au -2.0133 8.8022 'International Tables Vol C Tables 4.2.6.8 and 6.1.1.4'
Cl Cl 0.1484 0.1585 'International Tables Vol C Tables 4.2.6.8 and 6.1.1.4'
F F 0.0171 0.0103 'International Tables Vol C Tables 4.2.6.8 and 6.1.1.4'
P P 0.1023 0.0942 'International Tables Vol C Tables 4.2.6.8 and 6.1.1.4'

loop_
_geom_angle_atom_site_label_1
_geom_angle_atom_site_label_2
_geom_angle_atom_site_label_3
_geom_angle
_geom_angle_site_symmetry_1
_geom_angle_site_symmetry_3
_geom_angle_publ_flag
C19 Au1 P1 97.23(13) . . ?
C19 Au1 Cl2 87.17(13) . . ?
P1 Au1 Cl2 173.61(5) . . ?
C19 Au1 Cl1 175.60(13) . . ?
P1 Au1 Cl1 86.62(5) . . ?
Cl2 Au1 Cl1 89.17(5) . . ?
C7 P1 C13 108.2(2) . . ?
C7 P1 C1 104.7(2) . . ?
C13 P1 C1 105.2(2) . . ?
C7 P1 Au1 109.40(17) . . ?
C13 P1 Au1 108.56(17) . . ?
C1 P1 Au1 120.20(17) . . ?
C6 C1 C2 119.6(4) . . ?
C6 C1 P1 120.1(4) . . ?
C2 C1 P1 119.7(4) . . ?
C3 C2 C1 119.1(5) . . ?
C3 C2 H2 120.5 . . ?
C1 C2 H2 120.5 . . ?
C4 C3 C2 120.6(5) . . ?
C4 C3 H3 119.7 . . ?
C2 C3 H3 119.7 . . ?
C3 C4 C5 120.5(5) . . ?
C3 C4 H4 119.7 . . ?
C5 C4 H4 119.7 . . ?
C4 C5 C6 120.4(5) . . ?
C4 C5 H5 119.8 . . ?
C6 C5 H5 119.8 . . ?
C1 C6 C5 119.8(5) . . ?
C1 C6 H6 120.1 . . ?
C5 C6 H6 120.1 . . ?
C8 C7 C12 119.7(5) . . ?
C8 C7 P1 119.7(4) . . ?
C12 C7 P1 120.6(4) . . ?
C7 C8 C9 120.4(6) . . ?
C7 C8 H8 119.8 . . ?
C9 C8 H8 119.8 . . ?
C10 C9 C8 120.2(6) . . ?
C10 C9 H9 119.9 . . ?
C8 C9 H9 119.9 . . ?
C9 C10 C11 119.8(6) . . ?
C9 C10 H10 120.1 . . ?
C11 C10 H10 120.1 . . ?
C10 C11 C12 120.2(6) . . ?
C10 C11 H11 119.9 . . ?
C12 C11 H11 119.9 . . ?
C11 C12 C7 119.5(6) . . ?
C11 C12 H12 120.2 . . ?
C7 C12 H12 120.2 . . ?
C18 C13 C14 118.8(5) . . ?
C18 C13 P1 119.1(4) . . ?
C14 C13 P1 122.1(4) . . ?
C15 C14 C13 120.4(5) . . ?
C15 C14 H14 119.8 . . ?
C13 C14 H14 119.8 . . ?
C16 C15 C14 119.9(6) . . ?
C16 C15 H15 120.0 . . ?
C14 C15 H15 120.0 . . ?
C17 C16 C15 120.5(6) . . ?
C17 C16 H16 119.8 . . ?
C15 C16 H16 119.8 . . ?
C16 C17 C18 119.7(6) . . ?
C16 C17 H17 120.1 . . ?
C18 C17 H17 120.1 . . ?
C17 C18 C13 120.7(6) . . ?
C17 C18 H18 119.6 . . ?
C13 C18 H18 119.6 . . ?
C20 C19 C24 119.7(4) . . ?
C20 C19 Au1 120.0(4) . . ?
C24 C19 Au1 120.0(4) . . ?
C21 C20 C19 118.9(5) . . ?
C21 C20 C25 116.4(4) . . ?
C19 C20 C25 124.6(4) . . ?
F11 C21 C22 118.5(5) . . ?
F11 C21 C20 119.3(5) . . ?
C22 C21 C20 122.2(5) . . ?
F12 C22 C23 121.2(5) . . ?
F12 C22 C21 120.6(5) . . ?
C23 C22 C21 118.1(5) . . ?
F13 C23 C22 117.6(5) . . ?
F13 C23 C24 119.4(5) . . ?
C22 C23 C24 123.0(5) . . ?
C23 C24 C19 118.1(5) . . ?
C23 C24 C31 117.1(5) . . ?
C19 C24 C31 124.8(4) . . ?
C30 C25 C26 116.9(5) . . ?
C30 C25 C20 119.9(5) . . ?
C26 C25 C20 122.6(5) . . ?
F1 C26 C27 117.9(5) . . ?
F1 C26 C25 119.9(5) . . ?
C27 C26 C25 122.2(5) . . ?
F2 C27 C26 119.8(6) . . ?
F2 C27 C28 121.2(6) . . ?
C26 C27 C28 118.9(6) . . ?
F3 C28 C29 119.7(6) . . ?
F3 C28 C27 119.4(6) . . ?
C29 C28 C27 120.9(6) . . ?
F4 C29 C30 121.1(6) . . ?
F4 C29 C28 119.9(6) . . ?
C30 C29 C28 119.0(6) . . ?
F5 C30 C29 117.3(5) . . ?
F5 C30 C25 120.7(5) . . ?
C29 C30 C25 122.0(6) . . ?
C32 C31 C36 115.7(5) . . ?
C32 C31 C24 121.9(4) . . ?
C36 C31 C24 122.1(5) . . ?
F6 C32 C33 118.1(5) . . ?
F6 C32 C31 119.0(5) . . ?
C33 C32 C31 122.9(5) . . ?
F7 C33 C32 120.8(5) . . ?
F7 C33 C34 119.3(5) . . ?
C32 C33 C34 119.8(5) . . ?
F8 C34 C35 120.3(5) . . ?
F8 C34 C33 120.8(5) . . ?
C35 C34 C33 118.9(5) . . ?
F9 C35 C36 119.9(5) . . ?
F9 C35 C34 119.5(5) . . ?
C36 C35 C34 120.6(5) . . ?
F10 C36 C35 118.1(4) . . ?
F10 C36 C31 119.9(5) . . ?
C35 C36 C31 121.9(5) . . ?
Cl5 C37 Cl4 110.6(4) . . ?
Cl5 C37 Cl3 111.0(4) . . ?
Cl4 C37 Cl3 110.9(4) . . ?
Cl5 C37 H37 108.1 . . ?
Cl4 C37 H37 108.1 . . ?
Cl3 C37 H37 108.1 . . ?

loop_
_geom_bond_atom_site_label_1
_geom_bond_atom_site_label_2
_geom_bond_distance
_geom_bond_site_symmetry_2
_geom_bond_publ_flag
Au1 C19 2.041(5) . ?
Au1 P1 2.3244(13) . ?
Au1 Cl2 2.3271(13) . ?
Au1 Cl1 2.3346(13) . ?
Cl3 C37 1.739(8) . ?
Cl4 C37 1.738(7) . ?
Cl5 C37 1.731(7) . ?
P1 C7 1.813(5) . ?
P1 C13 1.813(5) . ?
P1 C1 1.815(5) . ?
F1 C26 1.336(6) . ?
F2 C27 1.337(7) . ?
F3 C28 1.342(7) . ?
F4 C29 1.339(7) . ?
F5 C30 1.329(6) . ?
F6 C32 1.343(6) . ?
F7 C33 1.334(6) . ?
F8 C34 1.332(6) . ?
F9 C35 1.353(6) . ?
F10 C36 1.340(6) . ?
F11 C21 1.341(6) . ?
F12 C22 1.334(6) . ?
F13 C23 1.342(6) . ?
C1 C6 1.388(7) . ?
C1 C2 1.403(7) . ?
C2 C3 1.393(7) . ?
C2 H2 0.9500 . ?
C3 C4 1.366(8) . ?
C3 H3 0.9500 . ?
C4 C5 1.370(8) . ?
C4 H4 0.9500 . ?
C5 C6 1.388(7) . ?
C5 H5 0.9500 . ?
C6 H6 0.9500 . ?
C7 C8 1.367(8) . ?
C7 C12 1.396(7) . ?
C8 C9 1.381(8) . ?
C8 H8 0.9500 . ?
C9 C10 1.376(9) . ?
C9 H9 0.9500 . ?
C10 C11 1.378(9) . ?
C10 H10 0.9500 . ?
C11 C12 1.383(8) . ?
C11 H11 0.9500 . ?
C12 H12 0.9500 . ?
C13 C18 1.380(7) . ?
C13 C14 1.383(7) . ?
C14 C15 1.372(8) . ?
C14 H14 0.9500 . ?
C15 C16 1.371(9) . ?
C15 H15 0.9500 . ?
C16 C17 1.366(9) . ?
C16 H16 0.9500 . ?
C17 C18 1.372(8) . ?
C17 H17 0.9500 . ?
C18 H18 0.9500 . ?
C19 C20 1.399(7) . ?
C19 C24 1.408(7) . ?
C20 C21 1.392(7) . ?
C20 C25 1.495(7) . ?
C21 C22 1.372(7) . ?
C22 C23 1.366(7) . ?
C23 C24 1.391(7) . ?
C24 C31 1.484(7) . ?
C25 C30 1.383(7) . ?
C25 C26 1.390(7) . ?
C26 C27 1.364(8) . ?
C27 C28 1.375(9) . ?
C28 C29 1.372(9) . ?
C29 C30 1.371(8) . ?
C31 C32 1.379(7) . ?
C31 C36 1.397(7) . ?
C32 C33 1.367(7) . ?
C33 C34 1.376(8) . ?
C34 C35 1.371(8) . ?
C35 C36 1.364(7) . ?
C37 H37 1.0000 . ?

loop_
_geom_torsion_atom_site_label_1
_geom_torsion_atom_site_label_2
_geom_torsion_atom_site_label_3
_geom_torsion_atom_site_label_4
_geom_torsion
_geom_torsion_site_symmetry_1
_geom_torsion_site_symmetry_2
_geom_torsion_site_symmetry_3
_geom_torsion_site_symmetry_4
_geom_torsion_publ_flag
C7 P1 C1 C6 -15.3(5) . . . . ?
C13 P1 C1 C6 98.7(4) . . . . ?
Au1 P1 C1 C6 -138.7(4) . . . . ?
C7 P1 C1 C2 173.3(4) . . . . ?
C13 P1 C1 C2 -72.7(4) . . . . ?
Au1 P1 C1 C2 50.0(5) . . . . ?
C6 C1 C2 C3 0.2(8) . . . . ?
P1 C1 C2 C3 171.6(4) . . . . ?
C1 C2 C3 C4 -0.5(8) . . . . ?
C2 C3 C4 C5 0.9(9) . . . . ?
C3 C4 C5 C6 -0.8(9) . . . . ?
C2 C1 C6 C5 -0.2(8) . . . . ?
P1 C1 C6 C5 -171.5(4) . . . . ?
C4 C5 C6 C1 0.5(8) . . . . ?
C13 P1 C7 C8 -174.4(5) . . . . ?
C1 P1 C7 C8 -62.6(5) . . . . ?
Au1 P1 C7 C8 67.4(5) . . . . ?
C13 P1 C7 C12 5.7(5) . . . . ?
C1 P1 C7 C12 117.5(4) . . . . ?
Au1 P1 C7 C12 -112.5(4) . . . . ?
C12 C7 C8 C9 -3.1(9) . . . . ?
P1 C7 C8 C9 177.0(5) . . . . ?
C7 C8 C9 C10 2.2(10) . . . . ?
C8 C9 C10 C11 0.1(10) . . . . ?
C9 C10 C11 C12 -1.5(9) . . . . ?
C10 C11 C12 C7 0.6(9) . . . . ?
C8 C7 C12 C11 1.7(8) . . . . ?
P1 C7 C12 C11 -178.4(4) . . . . ?
C7 P1 C13 C18 84.7(5) . . . . ?
C1 P1 C13 C18 -26.8(5) . . . . ?
Au1 P1 C13 C18 -156.6(4) . . . . ?
C7 P1 C13 C14 -93.3(5) . . . . ?
C1 P1 C13 C14 155.2(5) . . . . ?
Au1 P1 C13 C14 25.3(5) . . . . ?
C18 C13 C14 C15 -0.9(9) . . . . ?
P1 C13 C14 C15 177.1(5) . . . . ?
C13 C14 C15 C16 0.4(11) . . . . ?
C14 C15 C16 C17 -0.1(11) . . . . ?
C15 C16 C17 C18 0.4(11) . . . . ?
C16 C17 C18 C13 -0.9(10) . . . . ?
C14 C13 C18 C17 1.2(9) . . . . ?
P1 C13 C18 C17 -176.9(5) . . . . ?
C24 C19 C20 C21 -2.0(7) . . . . ?
Au1 C19 C20 C21 -176.3(3) . . . . ?
C24 C19 C20 C25 176.4(4) . . . . ?
Au1 C19 C20 C25 2.2(6) . . . . ?
C19 C20 C21 F11 179.5(4) . . . . ?
C25 C20 C21 F11 0.9(7) . . . . ?
C19 C20 C21 C22 1.2(7) . . . . ?
C25 C20 C21 C22 -177.4(5) . . . . ?
F11 C21 C22 F12 -1.2(8) . . . . ?
C20 C21 C22 F12 177.1(4) . . . . ?
F11 C21 C22 C23 -178.2(4) . . . . ?
C20 C21 C22 C23 0.1(8) . . . . ?
F12 C22 C23 F13 1.2(8) . . . . ?
C21 C22 C23 F13 178.2(5) . . . . ?
F12 C22 C23 C24 -177.7(5) . . . . ?
C21 C22 C23 C24 -0.7(8) . . . . ?
F13 C23 C24 C19 -179.0(4) . . . . ?
C22 C23 C24 C19 -0.1(8) . . . . ?
F13 C23 C24 C31 -0.4(7) . . . . ?
C22 C23 C24 C31 178.5(5) . . . . ?
C20 C19 C24 C23 1.5(7) . . . . ?
Au1 C19 C24 C23 175.8(3) . . . . ?
C20 C19 C24 C31 -177.0(4) . . . . ?
Au1 C19 C24 C31 -2.7(7) . . . . ?
C21 C20 C25 C30 69.6(6) . . . . ?
C19 C20 C25 C30 -108.9(6) . . . . ?
C21 C20 C25 C26 -101.7(6) . . . . ?
C19 C20 C25 C26 79.8(6) . . . . ?
C30 C25 C26 F1 -175.5(4) . . . . ?
C20 C25 C26 F1 -3.9(7) . . . . ?
C30 C25 C26 C27 2.4(8) . . . . ?
C20 C25 C26 C27 174.0(5) . . . . ?
F1 C26 C27 F2 -0.5(8) . . . . ?
C25 C26 C27 F2 -178.5(5) . . . . ?
F1 C26 C27 C28 176.9(5) . . . . ?
C25 C26 C27 C28 -1.0(9) . . . . ?
F2 C27 C28 F3 -1.4(9) . . . . ?
C26 C27 C28 F3 -178.8(5) . . . . ?
F2 C27 C28 C29 177.4(6) . . . . ?
C26 C27 C28 C29 0.0(9) . . . . ?
F3 C28 C29 F4 0.4(9) . . . . ?
C27 C28 C29 F4 -178.4(5) . . . . ?
F3 C28 C29 C30 178.4(5) . . . . ?
C27 C28 C29 C30 -0.3(9) . . . . ?
F4 C29 C30 F5 0.3(8) . . . . ?
C28 C29 C30 F5 -177.8(5) . . . . ?
F4 C29 C30 C25 179.8(5) . . . . ?
C28 C29 C30 C25 1.8(9) . . . . ?
C26 C25 C30 F5 176.8(4) . . . . ?
C20 C25 C30 F5 5.0(7) . . . . ?
C26 C25 C30 C29 -2.7(8) . . . . ?
C20 C25 C30 C29 -174.6(5) . . . . ?
C23 C24 C31 C32 64.5(7) . . . . ?
C19 C24 C31 C32 -117.0(6) . . . . ?
C23 C24 C31 C36 -109.0(6) . . . . ?
C19 C24 C31 C36 69.5(7) . . . . ?
C36 C31 C32 F6 175.8(4) . . . . ?
C24 C31 C32 F6 1.9(8) . . . . ?
C36 C31 C32 C33 -3.6(8) . . . . ?
C24 C31 C32 C33 -177.5(5) . . . . ?
F6 C32 C33 F7 3.8(8) . . . . ?
C31 C32 C33 F7 -176.8(5) . . . . ?
F6 C32 C33 C34 -177.6(5) . . . . ?
C31 C32 C33 C34 1.8(9) . . . . ?
F7 C33 C34 F8 -1.2(9) . . . . ?
C32 C33 C34 F8 -179.8(5) . . . . ?
F7 C33 C34 C35 179.6(5) . . . . ?
C32 C33 C34 C35 1.0(9) . . . . ?
F8 C34 C35 F9 -2.1(9) . . . . ?
C33 C34 C35 F9 177.2(5) . . . . ?
F8 C34 C35 C36 178.9(5) . . . . ?
C33 C34 C35 C36 -1.8(9) . . . . ?
F9 C35 C36 F10 -2.3(8) . . . . ?
C34 C35 C36 F10 176.7(5) . . . . ?
F9 C35 C36 C31 -179.1(5) . . . . ?
C34 C35 C36 C31 -0.1(9) . . . . ?
C32 C31 C36 F10 -174.0(5) . . . . ?
C24 C31 C36 F10 -0.1(8) . . . . ?
C32 C31 C36 C35 2.7(8) . . . . ?
C24 C31 C36 C35 176.6(5) . . . . ?
